data_7219549
loop_
_publ_author_name
'Wang, Tao'
'Xiong, Jun'
'Wang, Wenjuan'
'Li, Rou'
'Tang, Xiaoli'
'Xiong, Fei'

_publ_section_title
;
 Tunable Regioselective Synthesis of Pyrazolo[3,4-d]pyrimidine Derivatives
 via Aza-Wittig Cyclization and Dimroth-type rearrangement
;
_journal_name_full 'RSC Adv.'
_journal_paper_doi 10.1039/C4RA15777J
_journal_year 2015
_chemical_formula_moiety 'C19 H16 F N5 O S'
_chemical_formula_sum 'C19 H16 F N5 O S'
_chemical_formula_weight 381.43
_chemical_name_systematic
;
?
;
_space_group_IT_number 2
_symmetry_cell_setting triclinic
_symmetry_space_group_name_Hall '-P 1'
_symmetry_space_group_name_H-M 'P -1'
_atom_sites_solution_hydrogens geom
_atom_sites_solution_primary direct
_atom_sites_solution_secondary difmap
_audit_creation_method SHELXL-97
_audit_update_record
;
2011-10-26 deposited with the CCDC.
2015-02-09 downloaded from the CCDC.
;
_cell_angle_alpha 108.2430(10)
_cell_angle_beta 95.5870(10)
_cell_angle_gamma 98.5010(10)
_cell_formula_units_Z 4
_cell_length_a 10.0942(9)
_cell_length_b 11.4047(11)
_cell_length_c 17.1200(16)
_cell_measurement_reflns_used 2590
_cell_measurement_temperature 296(2)
_cell_measurement_theta_max 0.00
_cell_measurement_theta_min 0.00
_cell_volume 1829.5(3)
_computing_cell_refinement 'Bruker SMART'
_computing_data_collection 'Bruker SMART'
_computing_data_reduction 'Bruker SAINT'
_computing_molecular_graphics 'Bruker SHELXTL'
_computing_publication_material 'Bruker SHELXTL'
_computing_structure_refinement 'SHELXL-97 (Sheldrick, 1997)'
_computing_structure_solution 'SHELXS-97 (Sheldrick, 1990)'
_diffrn_ambient_temperature 296(2)
_diffrn_measured_fraction_theta_full 0.975
_diffrn_measured_fraction_theta_max 0.975
_diffrn_measurement_device_type 'CCD area detector'
_diffrn_measurement_method 'phi and omega scans'
_diffrn_radiation_monochromator graphite
_diffrn_radiation_source 'fine-focus sealed tube'
_diffrn_radiation_type MoK\a
_diffrn_radiation_wavelength 0.71073
_diffrn_reflns_av_R_equivalents 0.0354
_diffrn_reflns_av_sigmaI/netI 0.0704
_diffrn_reflns_limit_h_max 12
_diffrn_reflns_limit_h_min -13
_diffrn_reflns_limit_k_max 15
_diffrn_reflns_limit_k_min -15
_diffrn_reflns_limit_l_max 22
_diffrn_reflns_limit_l_min -22
_diffrn_reflns_number 17389
_diffrn_reflns_theta_full 28.23
_diffrn_reflns_theta_max 28.23
_diffrn_reflns_theta_min 2.54
_exptl_absorpt_coefficient_mu 0.206
_exptl_absorpt_correction_T_max 0.9817
_exptl_absorpt_correction_T_min 0.9389
_exptl_absorpt_correction_type multi-scan
_exptl_absorpt_process_details '(SADABS; Bruker 2008)'
_exptl_crystal_colour colorless
_exptl_crystal_density_diffrn 1.385
_exptl_crystal_density_method 'not measured'
_exptl_crystal_description needle
_exptl_crystal_F_000 792
_exptl_crystal_size_max 0.31
_exptl_crystal_size_mid 0.28
_exptl_crystal_size_min 0.09
_refine_diff_density_max 0.244
_refine_diff_density_min -0.284
_refine_diff_density_rms 0.043
_refine_ls_extinction_method none
_refine_ls_goodness_of_fit_ref 1.000
_refine_ls_hydrogen_treatment mixed
_refine_ls_matrix_type full
_refine_ls_number_parameters 493
_refine_ls_number_reflns 8814
_refine_ls_number_restraints 0
_refine_ls_restrained_S_all 1.000
_refine_ls_R_factor_all 0.1269
_refine_ls_R_factor_gt 0.0515
_refine_ls_shift/su_max 0.001
_refine_ls_shift/su_mean 0.000
_refine_ls_structure_factor_coef Fsqd
_refine_ls_weighting_details 'calc w=1/[\s^2^(Fo^2^)+(0.0483P)^2^+0.0243P] where P=(Fo^2^+2Fc^2^)/3'
_refine_ls_weighting_scheme calc
_refine_ls_wR_factor_gt 0.1013
_refine_ls_wR_factor_ref 0.1259
_reflns_number_gt 4531
_reflns_number_total 8814
_reflns_threshold_expression >2sigma(I)
_cod_data_source_file c4ra15777j2.cif
_cod_data_source_block wjj2
_cod_depositor_comments
;
The following automatic conversions were performed:

'_symmetry_cell_setting' value 'Triclinic' changed to 'triclinic'
according to
/usr/data/users/saulius/crontab/automatic-downloads/rss-feeds/RSC/lib/dictionaries/cif_core.dic
dictionary named 'cif_core.dic' version 2.4.2 from 2011-04-26.

'_exptl_absorpt_correction_type' value 'Multi-scan' changed to
'multi-scan' according to
/usr/data/users/saulius/crontab/automatic-downloads/rss-feeds/RSC/lib/dictionaries/cif_core.dic
dictionary named 'cif_core.dic' version 2.4.2 from 2011-04-26.

Automatic conversion script
Id: cif_fix_values 3008 2015-01-20 13:52:24Z robertas 
;
_cod_original_sg_symbol_Hall -P1
_cod_original_sg_symbol_H-M P-1
_cod_database_code 7219549

loop_
_symmetry_equiv_pos_as_xyz
'x, y, z'
'-x, -y, -z'

loop_
_atom_site_label
_atom_site_type_symbol
_atom_site_fract_x
_atom_site_fract_y
_atom_site_fract_z
_atom_site_U_iso_or_equiv
_atom_site_adp_type
_atom_site_occupancy
_atom_site_symmetry_multiplicity
_atom_site_calc_flag
_atom_site_refinement_flags
S1 S 0.73949(7) 0.21326(6) 0.43355(4) 0.0515(2) Uani 1 1 d .
S2 S 0.07289(7) -0.20739(6) 1.19780(4) 0.0529(2) Uani 1 1 d .
O1 O 0.52516(18) 0.03450(15) 0.74944(10) 0.0536(5) Uani 1 1 d .
O2 O 0.29561(17) -0.00476(14) 0.89275(9) 0.0506(5) Uani 1 1 d .
F1 F 0.32593(17) 0.47391(14) 0.91957(9) 0.0748(5) Uani 1 1 d .
F2 F 0.50048(19) -0.44168(15) 0.71899(11) 0.0945(6) Uani 1 1 d .
C1 C 0.7235(2) 0.1004(2) 0.48299(13) 0.0368(5) Uani 1 1 d .
C2 C 0.6622(2) 0.1104(2) 0.55503(12) 0.0357(5) Uani 1 1 d .
C3 C 0.6084(2) 0.2075(2) 0.61184(13) 0.0377(5) Uani 1 1 d .
C4 C 0.5740(2) 0.0517(2) 0.68325(13) 0.0396(6) Uani 1 1 d .
C5 C 0.6685(2) -0.0005(2) 0.57003(13) 0.0359(5) Uani 1 1 d .
C6 C 0.7656(3) -0.1910(2) 0.49974(13) 0.0413(6) Uani 1 1 d .
C7 C 0.6817(3) -0.2819(2) 0.51902(15) 0.0552(7) Uani 1 1 d .
H7A H 0.6018 -0.2657 0.5395 0.066 Uiso 1 1 calc R
C8 C 0.7190(3) -0.3976(2) 0.50722(17) 0.0680(8) Uani 1 1 d .
H8B H 0.6642 -0.4593 0.5206 0.082 Uiso 1 1 calc R
C9 C 0.8358(4) -0.4220(3) 0.47601(18) 0.0705(9) Uani 1 1 d .
H9A H 0.8594 -0.5002 0.4680 0.085 Uiso 1 1 calc R
C10 C 0.9175(3) -0.3321(3) 0.45667(17) 0.0676(8) Uani 1 1 d .
H10B H 0.9959 -0.3497 0.4349 0.081 Uiso 1 1 calc R
C11 C 0.8841(3) -0.2145(2) 0.46937(14) 0.0512(7) Uani 1 1 d .
H11A H 0.9409 -0.1523 0.4576 0.061 Uiso 1 1 calc R
C12 C 0.5003(2) 0.2506(2) 0.73942(13) 0.0377(6) Uani 1 1 d .
C13 C 0.3669(2) 0.2597(2) 0.72271(13) 0.0424(6) Uani 1 1 d .
H13A H 0.3165 0.2140 0.6708 0.051 Uiso 1 1 calc R
C14 C 0.3080(3) 0.3372(2) 0.78368(15) 0.0460(6) Uani 1 1 d .
H14A H 0.2182 0.3455 0.7734 0.055 Uiso 1 1 calc R
C15 C 0.3854(3) 0.4009(2) 0.85897(15) 0.0471(6) Uani 1 1 d .
C16 C 0.5174(3) 0.3943(2) 0.87700(15) 0.0540(7) Uani 1 1 d .
H16A H 0.5671 0.4403 0.9291 0.065 Uiso 1 1 calc R
C17 C 0.5764(3) 0.3176(2) 0.81588(14) 0.0477(6) Uani 1 1 d .
H17A H 0.6668 0.3114 0.8265 0.057 Uiso 1 1 calc R
C18 C 0.8298(3) 0.1411(3) 0.35174(16) 0.0708(9) Uani 1 1 d .
H18A H 0.8457 0.1942 0.3185 0.106 Uiso 1 1 calc R
H18B H 0.7771 0.0610 0.3175 0.106 Uiso 1 1 calc R
H18C H 0.9150 0.1295 0.3755 0.106 Uiso 1 1 calc R
C19 C 0.5374(3) -0.0831(2) 0.76215(15) 0.0558(7) Uani 1 1 d .
H19A H 0.4999 -0.0863 0.8110 0.084 Uiso 1 1 calc R
H19B H 0.6313 -0.0894 0.7691 0.084 Uiso 1 1 calc R
H19C H 0.4890 -0.1517 0.7147 0.084 Uiso 1 1 calc R
C20 C 0.1005(2) -0.0867(2) 1.15597(13) 0.0386(6) Uani 1 1 d .
C21 C 0.1516(2) -0.0950(2) 1.08069(13) 0.0358(5) Uani 1 1 d .
C22 C 0.2005(2) -0.1916(2) 1.02049(13) 0.0386(6) Uani 1 1 d .
C23 C 0.2458(2) -0.0255(2) 0.95726(13) 0.0388(6) Uani 1 1 d .
C24 C 0.1565(2) 0.0218(2) 1.07349(13) 0.0370(5) Uani 1 1 d .
C25 C 0.1141(2) 0.2272(2) 1.16913(14) 0.0384(5) Uani 1 1 d .
C26 C 0.0982(2) 0.2903(2) 1.11227(15) 0.0460(6) Uani 1 1 d .
H26A H 0.0837 0.2471 1.0553 0.055 Uiso 1 1 calc R
C27 C 0.1043(3) 0.4190(2) 1.14250(17) 0.0575(7) Uani 1 1 d .
H27A H 0.0939 0.4626 1.1053 0.069 Uiso 1 1 calc R
C28 C 0.1254(3) 0.4828(2) 1.22585(18) 0.0647(8) Uani 1 1 d .
H28A H 0.1296 0.5693 1.2451 0.078 Uiso 1 1 calc R
C29 C 0.1404(3) 0.4193(2) 1.28143(17) 0.0634(8) Uani 1 1 d .
H29A H 0.1543 0.4631 1.3383 0.076 Uiso 1 1 calc R
C30 C 0.1350(3) 0.2910(2) 1.25373(14) 0.0490(6) Uani 1 1 d .
H30A H 0.1452 0.2482 1.2914 0.059 Uiso 1 1 calc R
C31 C 0.3139(2) -0.2265(2) 0.89507(14) 0.0388(6) Uani 1 1 d .
C32 C 0.4488(3) -0.2300(2) 0.91309(16) 0.0498(6) Uani 1 1 d .
H32A H 0.4970 -0.1827 0.9654 0.060 Uiso 1 1 calc R
C33 C 0.5127(3) -0.3034(3) 0.85372(19) 0.0592(8) Uani 1 1 d .
H33A H 0.6040 -0.3060 0.8650 0.071 Uiso 1 1 calc R
C34 C 0.4384(3) -0.3714(2) 0.77854(19) 0.0582(8) Uani 1 1 d .
C35 C 0.3041(3) -0.3715(2) 0.75921(15) 0.0550(7) Uani 1 1 d .
H35A H 0.2565 -0.4198 0.7069 0.066 Uiso 1 1 calc R
C36 C 0.2403(3) -0.2984(2) 0.81867(14) 0.0455(6) Uani 1 1 d .
H36A H 0.1485 -0.2977 0.8073 0.055 Uiso 1 1 calc R
C37 C 0.0263(3) -0.1253(2) 1.29538(14) 0.0591(7) Uani 1 1 d .
H37A H 0.0077 -0.1822 1.3258 0.089 Uiso 1 1 calc R
H37B H -0.0533 -0.0918 1.2858 0.089 Uiso 1 1 calc R
H37C H 0.0993 -0.0578 1.3269 0.089 Uiso 1 1 calc R
C38 C 0.2848(3) 0.1135(2) 0.88120(14) 0.0538(7) Uani 1 1 d .
H38A H 0.3237 0.1179 0.8330 0.081 Uiso 1 1 calc R
H38B H 0.3324 0.1812 0.9293 0.081 Uiso 1 1 calc R
H38C H 0.1910 0.1201 0.8736 0.081 Uiso 1 1 calc R
N1 N 0.7653(2) -0.00791(17) 0.45549(10) 0.0421(5) Uani 1 1 d .
N2 N 0.73033(19) -0.07087(16) 0.50991(10) 0.0400(5) Uani 1 1 d .
N3 N 0.55992(19) 0.16631(17) 0.67673(11) 0.0393(5) Uani 1 1 d .
N4 N 0.62654(19) -0.03388(17) 0.63447(11) 0.0406(5) Uani 1 1 d .
N5 N 0.6067(2) 0.31419(19) 0.60445(12) 0.0505(6) Uani 1 1 d .
H5A H 0.573(3) 0.359(2) 0.6422(15) 0.061 Uiso 1 1 d .
N6 N 0.07581(19) 0.02716(17) 1.19300(11) 0.0418(5) Uani 1 1 d .
N7 N 0.10983(19) 0.09462(17) 1.14073(11) 0.0388(5) Uani 1 1 d .
N8 N 0.20100(19) 0.06072(17) 1.01101(11) 0.0399(5) Uani 1 1 d .
N9 N 0.25064(19) -0.14551(17) 0.95764(10) 0.0388(5) Uani 1 1 d .
N10 N 0.1993(2) -0.30118(19) 1.02346(12) 0.0508(6) Uani 1 1 d .
H10A H 0.229(3) -0.346(2) 0.9817(15) 0.061 Uiso 1 1 d .

loop_
_atom_site_aniso_label
_atom_site_aniso_U_11
_atom_site_aniso_U_22
_atom_site_aniso_U_33
_atom_site_aniso_U_23
_atom_site_aniso_U_13
_atom_site_aniso_U_12
S1 0.0659(5) 0.0499(4) 0.0501(4) 0.0254(3) 0.0216(3) 0.0181(4)
S2 0.0665(5) 0.0507(4) 0.0585(4) 0.0301(3) 0.0317(4) 0.0229(4)
O1 0.0753(13) 0.0497(10) 0.0514(10) 0.0255(8) 0.0350(9) 0.0242(9)
O2 0.0692(13) 0.0489(10) 0.0485(9) 0.0250(8) 0.0298(9) 0.0238(9)
F1 0.0996(14) 0.0668(10) 0.0571(9) 0.0024(8) 0.0341(9) 0.0383(10)
F2 0.1194(16) 0.0760(11) 0.1076(14) 0.0256(10) 0.0781(12) 0.0496(11)
C1 0.0414(15) 0.0349(13) 0.0331(12) 0.0098(10) 0.0066(11) 0.0069(11)
C2 0.0408(15) 0.0352(13) 0.0305(11) 0.0095(10) 0.0075(10) 0.0072(11)
C3 0.0424(15) 0.0369(13) 0.0335(12) 0.0103(10) 0.0080(11) 0.0082(11)
C4 0.0432(16) 0.0402(14) 0.0370(12) 0.0135(11) 0.0114(11) 0.0079(12)
C5 0.0381(15) 0.0358(13) 0.0324(12) 0.0089(10) 0.0071(10) 0.0073(11)
C6 0.0545(17) 0.0365(13) 0.0305(12) 0.0066(10) 0.0038(11) 0.0132(12)
C7 0.066(2) 0.0447(16) 0.0552(16) 0.0160(13) 0.0108(14) 0.0122(14)
C8 0.088(3) 0.0413(17) 0.072(2) 0.0187(15) 0.0023(18) 0.0109(17)
C9 0.092(3) 0.0450(17) 0.069(2) 0.0089(15) -0.0053(19) 0.0309(18)
C10 0.074(2) 0.0626(19) 0.0639(18) 0.0087(16) 0.0081(16) 0.0366(18)
C11 0.0573(19) 0.0513(16) 0.0433(14) 0.0088(12) 0.0108(13) 0.0185(14)
C12 0.0452(16) 0.0366(13) 0.0325(12) 0.0099(10) 0.0129(11) 0.0108(12)
C13 0.0455(17) 0.0429(14) 0.0354(12) 0.0075(11) 0.0068(11) 0.0094(12)
C14 0.0418(16) 0.0451(14) 0.0528(15) 0.0139(12) 0.0136(13) 0.0146(12)
C15 0.064(2) 0.0383(14) 0.0389(14) 0.0055(11) 0.0201(13) 0.0172(13)
C16 0.068(2) 0.0474(16) 0.0377(14) 0.0026(12) 0.0045(13) 0.0113(15)
C17 0.0444(17) 0.0544(16) 0.0434(14) 0.0132(12) 0.0067(12) 0.0134(13)
C18 0.097(2) 0.085(2) 0.0558(16) 0.0404(16) 0.0414(16) 0.0378(18)
C19 0.072(2) 0.0532(16) 0.0590(16) 0.0337(14) 0.0284(14) 0.0187(14)
C20 0.0395(15) 0.0390(13) 0.0419(13) 0.0160(11) 0.0132(11) 0.0114(11)
C21 0.0352(14) 0.0369(13) 0.0363(12) 0.0117(10) 0.0100(10) 0.0085(11)
C22 0.0389(15) 0.0429(14) 0.0364(12) 0.0144(11) 0.0091(11) 0.0100(11)
C23 0.0405(15) 0.0413(14) 0.0382(12) 0.0163(11) 0.0105(11) 0.0089(12)
C24 0.0370(15) 0.0378(13) 0.0365(12) 0.0108(10) 0.0090(11) 0.0092(11)
C25 0.0320(14) 0.0362(13) 0.0458(13) 0.0101(11) 0.0095(11) 0.0084(11)
C26 0.0476(17) 0.0457(15) 0.0495(14) 0.0181(12) 0.0110(12) 0.0161(13)
C27 0.066(2) 0.0464(16) 0.0652(18) 0.0236(14) 0.0120(15) 0.0148(15)
C28 0.080(2) 0.0368(15) 0.074(2) 0.0130(14) 0.0124(17) 0.0119(15)
C29 0.083(2) 0.0453(16) 0.0523(16) 0.0039(14) 0.0073(15) 0.0107(15)
C30 0.0588(18) 0.0430(15) 0.0450(14) 0.0122(12) 0.0091(13) 0.0133(13)
C31 0.0418(16) 0.0396(13) 0.0414(13) 0.0166(11) 0.0173(12) 0.0134(12)
C32 0.0433(17) 0.0505(16) 0.0588(16) 0.0208(13) 0.0104(13) 0.0109(13)
C33 0.0434(18) 0.0594(18) 0.091(2) 0.0370(17) 0.0287(17) 0.0228(15)
C34 0.074(2) 0.0466(16) 0.0696(19) 0.0231(15) 0.0468(17) 0.0290(16)
C35 0.071(2) 0.0491(16) 0.0437(14) 0.0089(12) 0.0183(14) 0.0144(15)
C36 0.0457(16) 0.0480(15) 0.0436(14) 0.0131(12) 0.0125(12) 0.0127(13)
C37 0.066(2) 0.0739(19) 0.0472(15) 0.0267(14) 0.0222(14) 0.0188(16)
C38 0.070(2) 0.0553(16) 0.0510(15) 0.0319(13) 0.0208(14) 0.0191(14)
N1 0.0540(14) 0.0409(11) 0.0339(10) 0.0126(9) 0.0131(9) 0.0118(10)
N2 0.0519(13) 0.0349(11) 0.0358(10) 0.0110(9) 0.0140(9) 0.0129(10)
N3 0.0471(13) 0.0383(11) 0.0371(10) 0.0125(9) 0.0172(9) 0.0150(10)
N4 0.0487(13) 0.0378(11) 0.0400(10) 0.0149(9) 0.0160(9) 0.0124(10)
N5 0.0703(17) 0.0398(13) 0.0483(13) 0.0157(10) 0.0233(11) 0.0197(11)
N6 0.0443(13) 0.0438(12) 0.0434(11) 0.0177(10) 0.0168(10) 0.0127(10)
N7 0.0446(13) 0.0355(11) 0.0392(10) 0.0124(9) 0.0144(9) 0.0114(9)
N8 0.0448(13) 0.0394(11) 0.0403(11) 0.0159(9) 0.0145(9) 0.0119(9)
N9 0.0476(13) 0.0385(11) 0.0362(10) 0.0142(9) 0.0166(9) 0.0151(9)
N10 0.0707(17) 0.0425(13) 0.0488(13) 0.0194(11) 0.0231(11) 0.0217(12)

loop_
_atom_type_symbol
_atom_type_description
_atom_type_scat_dispersion_real
_atom_type_scat_dispersion_imag
_atom_type_scat_source
C C 0.0033 0.0016 'International Tables Vol C Tables 4.2.6.8 and 6.1.1.4'
H H 0.0000 0.0000 'International Tables Vol C Tables 4.2.6.8 and 6.1.1.4'
N N 0.0061 0.0033 'International Tables Vol C Tables 4.2.6.8 and 6.1.1.4'
O O 0.0106 0.0060 'International Tables Vol C Tables 4.2.6.8 and 6.1.1.4'
F F 0.0171 0.0103 'International Tables Vol C Tables 4.2.6.8 and 6.1.1.4'
S S 0.1246 0.1234 'International Tables Vol C Tables 4.2.6.8 and 6.1.1.4'

loop_
_geom_angle_atom_site_label_1
_geom_angle_atom_site_label_2
_geom_angle_atom_site_label_3
_geom_angle
C1 S1 C18 100.37(11)
C20 S2 C37 100.55(11)
C4 O1 C19 115.82(18)
C23 O2 C38 116.86(17)
N1 C1 C2 111.52(18)
N1 C1 S1 123.31(16)
C2 C1 S1 125.15(17)
C5 C2 C1 105.02(18)
C5 C2 C3 120.09(18)
C1 C2 C3 134.8(2)
N5 C3 N3 125.8(2)
N5 C3 C2 123.4(2)
N3 C3 C2 110.76(18)
N4 C4 O1 120.6(2)
N4 C4 N3 127.58(19)
O1 C4 N3 111.83(19)
N4 C5 N2 125.2(2)
N4 C5 C2 127.3(2)
N2 C5 C2 107.50(18)
C11 C6 C7 120.9(2)
C11 C6 N2 118.5(2)
C7 C6 N2 120.5(2)
C6 C7 C8 118.6(3)
C6 C7 H7A 120.7
C8 C7 H7A 120.7
C9 C8 C7 120.7(3)
C9 C8 H8B 119.7
C7 C8 H8B 119.7
C10 C9 C8 120.3(3)
C10 C9 H9A 119.8
C8 C9 H9A 119.8
C9 C10 C11 120.3(3)
C9 C10 H10B 119.9
C11 C10 H10B 119.9
C6 C11 C10 119.2(3)
C6 C11 H11A 120.4
C10 C11 H11A 120.4
C13 C12 C17 120.9(2)
C13 C12 N3 119.5(2)
C17 C12 N3 119.6(2)
C12 C13 C14 119.7(2)
C12 C13 H13A 120.1
C14 C13 H13A 120.1
C15 C14 C13 118.0(2)
C15 C14 H14A 121.0
C13 C14 H14A 121.0
C16 C15 C14 123.6(2)
C16 C15 F1 118.6(2)
C14 C15 F1 117.8(2)
C15 C16 C17 118.4(2)
C15 C16 H16A 120.8
C17 C16 H16A 120.8
C12 C17 C16 119.5(2)
C12 C17 H17A 120.3
C16 C17 H17A 120.3
S1 C18 H18A 109.5
S1 C18 H18B 109.5
H18A C18 H18B 109.5
S1 C18 H18C 109.5
H18A C18 H18C 109.5
H18B C18 H18C 109.5
O1 C19 H19A 109.5
O1 C19 H19B 109.5
H19A C19 H19B 109.5
O1 C19 H19C 109.5
H19A C19 H19C 109.5
H19B C19 H19C 109.5
N6 C20 C21 111.60(19)
N6 C20 S2 122.62(16)
C21 C20 S2 125.78(17)
C24 C21 C20 105.03(19)
C24 C21 C22 120.76(18)
C20 C21 C22 134.1(2)
N10 C22 C21 124.1(2)
N10 C22 N9 125.4(2)
C21 C22 N9 110.49(19)
N8 C23 O2 121.3(2)
N8 C23 N9 127.09(19)
O2 C23 N9 111.62(18)
N7 C24 N8 125.4(2)
N7 C24 C21 107.72(18)
N8 C24 C21 126.9(2)
C30 C25 C26 121.0(2)
C30 C25 N7 118.7(2)
C26 C25 N7 120.3(2)
C27 C26 C25 118.4(2)
C27 C26 H26A 120.8
C25 C26 H26A 120.8
C28 C27 C26 121.1(2)
C28 C27 H27A 119.4
C26 C27 H27A 119.4
C27 C28 C29 119.9(2)
C27 C28 H28A 120.0
C29 C28 H28A 120.0
C28 C29 C30 120.7(2)
C28 C29 H29A 119.7
C30 C29 H29A 119.7
C29 C30 C25 118.9(2)
C29 C30 H30A 120.5
C25 C30 H30A 120.5
C36 C31 C32 120.6(2)
C36 C31 N9 120.5(2)
C32 C31 N9 118.9(2)
C31 C32 C33 120.1(3)
C31 C32 H32A 119.9
C33 C32 H32A 119.9
C34 C33 C32 118.0(3)
C34 C33 H33A 121.0
C32 C33 H33A 121.0
F2 C34 C33 118.7(3)
F2 C34 C35 118.1(3)
C33 C34 C35 123.2(2)
C34 C35 C36 118.7(3)
C34 C35 H35A 120.6
C36 C35 H35A 120.6
C31 C36 C35 119.3(2)
C31 C36 H36A 120.3
C35 C36 H36A 120.3
S2 C37 H37A 109.5
S2 C37 H37B 109.5
H37A C37 H37B 109.5
S2 C37 H37C 109.5
H37A C37 H37C 109.5
H37B C37 H37C 109.5
O2 C38 H38A 109.5
O2 C38 H38B 109.5
H38A C38 H38B 109.5
O2 C38 H38C 109.5
H38A C38 H38C 109.5
H38B C38 H38C 109.5
C1 N1 N2 105.18(16)
C5 N2 N1 110.78(17)
C5 N2 C6 129.31(18)
N1 N2 C6 119.85(17)
C4 N3 C3 122.03(18)
C4 N3 C12 118.99(17)
C3 N3 C12 118.91(17)
C4 N4 C5 112.13(18)
C3 N5 H5A 111.5(17)
C20 N6 N7 105.02(16)
C24 N7 N6 110.63(17)
C24 N7 C25 129.55(18)
N6 N7 C25 118.84(17)
C23 N8 C24 112.39(19)
C23 N9 C22 122.29(18)
C23 N9 C31 119.15(17)
C22 N9 C31 118.50(17)
C22 N10 H10A 110.5(16)

loop_
_geom_bond_atom_site_label_1
_geom_bond_atom_site_label_2
_geom_bond_distance
S1 C1 1.745(2)
S1 C18 1.794(2)
S2 C20 1.740(2)
S2 C37 1.787(2)
O1 C4 1.336(2)
O1 C19 1.445(2)
O2 C23 1.329(2)
O2 C38 1.441(2)
F1 C15 1.363(2)
F2 C34 1.355(3)
C1 N1 1.325(3)
C1 C2 1.413(3)
C2 C5 1.376(3)
C2 C3 1.440(3)
C3 N5 1.265(3)
C3 N3 1.435(2)
C4 N4 1.289(3)
C4 N3 1.373(3)
C5 N4 1.359(2)
C5 N2 1.359(2)
C6 C11 1.379(3)
C6 C7 1.382(3)
C6 N2 1.428(3)
C7 C8 1.385(3)
C7 H7A 0.9300
C8 C9 1.371(4)
C8 H8B 0.9300
C9 C10 1.362(4)
C9 H9A 0.9300
C10 C11 1.388(3)
C10 H10B 0.9300
C11 H11A 0.9300
C12 C13 1.375(3)
C12 C17 1.375(3)
C12 N3 1.445(2)
C13 C14 1.388(3)
C13 H13A 0.9300
C14 C15 1.360(3)
C14 H14A 0.9300
C15 C16 1.357(3)
C16 C17 1.385(3)
C16 H16A 0.9300
C17 H17A 0.9300
C18 H18A 0.9600
C18 H18B 0.9600
C18 H18C 0.9600
C19 H19A 0.9600
C19 H19B 0.9600
C19 H19C 0.9600
C20 N6 1.327(3)
C20 C21 1.416(3)
C21 C24 1.370(3)
C21 C22 1.438(3)
C22 N10 1.265(3)
C22 N9 1.440(3)
C23 N8 1.290(3)
C23 N9 1.379(3)
C24 N7 1.363(2)
C24 N8 1.369(2)
C25 C30 1.381(3)
C25 C26 1.390(3)
C25 N7 1.429(3)
C26 C27 1.384(3)
C26 H26A 0.9300
C27 C28 1.363(4)
C27 H27A 0.9300
C28 C29 1.375(3)
C28 H28A 0.9300
C29 C30 1.380(3)
C29 H29A 0.9300
C30 H30A 0.9300
C31 C36 1.376(3)
C31 C32 1.376(3)
C31 N9 1.448(3)
C32 C33 1.380(3)
C32 H32A 0.9300
C33 C34 1.355(4)
C33 H33A 0.9300
C34 C35 1.364(4)
C35 C36 1.378(3)
C35 H35A 0.9300
C36 H36A 0.9300
C37 H37A 0.9600
C37 H37B 0.9600
C37 H37C 0.9600
C38 H38A 0.9600
C38 H38B 0.9600
C38 H38C 0.9600
N1 N2 1.384(2)
N5 H5A 0.83(2)
N6 N7 1.387(2)
N10 H10A 0.85(2)

loop_
_geom_torsion_atom_site_label_1
_geom_torsion_atom_site_label_2
_geom_torsion_atom_site_label_3
_geom_torsion_atom_site_label_4
_geom_torsion
C18 S1 C1 N1 -3.7(2)
C18 S1 C1 C2 178.1(2)
N1 C1 C2 C5 -0.3(3)
S1 C1 C2 C5 178.14(17)
N1 C1 C2 C3 175.5(2)
S1 C1 C2 C3 -6.1(4)
C5 C2 C3 N5 175.8(2)
C1 C2 C3 N5 0.5(4)
C5 C2 C3 N3 -3.5(3)
C1 C2 C3 N3 -178.8(2)
C19 O1 C4 N4 0.8(3)
C19 O1 C4 N3 -179.1(2)
C1 C2 C5 N4 177.6(2)
C3 C2 C5 N4 1.1(4)
C1 C2 C5 N2 0.1(2)
C3 C2 C5 N2 -176.5(2)
C11 C6 C7 C8 0.0(4)
N2 C6 C7 C8 179.2(2)
C6 C7 C8 C9 -0.9(4)
C7 C8 C9 C10 0.5(4)
C8 C9 C10 C11 0.8(4)
C7 C6 C11 C10 1.2(4)
N2 C6 C11 C10 -178.0(2)
C9 C10 C11 C6 -1.7(4)
C17 C12 C13 C14 0.0(3)
N3 C12 C13 C14 177.81(19)
C12 C13 C14 C15 -0.8(3)
C13 C14 C15 C16 1.3(4)
C13 C14 C15 F1 -178.0(2)
C14 C15 C16 C17 -0.8(4)
F1 C15 C16 C17 178.4(2)
C13 C12 C17 C16 0.5(3)
N3 C12 C17 C16 -177.3(2)
C15 C16 C17 C12 -0.1(4)
C37 S2 C20 N6 -5.1(2)
C37 S2 C20 C21 174.3(2)
N6 C20 C21 C24 -0.2(3)
S2 C20 C21 C24 -179.71(18)
N6 C20 C21 C22 176.0(2)
S2 C20 C21 C22 -3.5(4)
C24 C21 C22 N10 179.8(2)
C20 C21 C22 N10 4.1(4)
C24 C21 C22 N9 0.1(3)
C20 C21 C22 N9 -175.6(2)
C38 O2 C23 N8 -6.0(3)
C38 O2 C23 N9 174.50(19)
C20 C21 C24 N7 -0.4(3)
C22 C21 C24 N7 -177.2(2)
C20 C21 C24 N8 179.1(2)
C22 C21 C24 N8 2.2(4)
C30 C25 C26 C27 0.3(4)
N7 C25 C26 C27 -179.4(2)
C25 C26 C27 C28 0.0(4)
C26 C27 C28 C29 -0.3(4)
C27 C28 C29 C30 0.3(4)
C28 C29 C30 C25 0.0(4)
C26 C25 C30 C29 -0.3(4)
N7 C25 C30 C29 179.4(2)
C36 C31 C32 C33 1.7(3)
N9 C31 C32 C33 -178.00(19)
C31 C32 C33 C34 -0.5(4)
C32 C33 C34 F2 178.5(2)
C32 C33 C34 C35 -0.5(4)
F2 C34 C35 C36 -178.7(2)
C33 C34 C35 C36 0.3(4)
C32 C31 C36 C35 -1.9(3)
N9 C31 C36 C35 177.8(2)
C34 C35 C36 C31 0.9(3)
C2 C1 N1 N2 0.4(3)
S1 C1 N1 N2 -178.09(16)
N4 C5 N2 N1 -177.5(2)
C2 C5 N2 N1 0.2(3)
N4 C5 N2 C6 -0.3(4)
C2 C5 N2 C6 177.3(2)
C1 N1 N2 C5 -0.3(2)
C1 N1 N2 C6 -177.8(2)
C11 C6 N2 C5 -143.9(2)
C7 C6 N2 C5 36.8(4)
C11 C6 N2 N1 33.0(3)
C7 C6 N2 N1 -146.2(2)
N4 C4 N3 C3 -1.7(4)
O1 C4 N3 C3 178.23(19)
N4 C4 N3 C12 -178.6(2)
O1 C4 N3 C12 1.2(3)
N5 C3 N3 C4 -175.5(2)
C2 C3 N3 C4 3.8(3)
N5 C3 N3 C12 1.5(4)
C2 C3 N3 C12 -179.2(2)
C13 C12 N3 C4 -100.9(3)
C17 C12 N3 C4 77.0(3)
C13 C12 N3 C3 82.0(3)
C17 C12 N3 C3 -100.1(2)
O1 C4 N4 C5 179.0(2)
N3 C4 N4 C5 -1.1(4)
N2 C5 N4 C4 178.5(2)
C2 C5 N4 C4 1.4(3)
C21 C20 N6 N7 0.7(3)
S2 C20 N6 N7 -179.81(16)
N8 C24 N7 N6 -178.6(2)
C21 C24 N7 N6 0.8(3)
N8 C24 N7 C25 -10.3(4)
C21 C24 N7 C25 169.1(2)
C20 N6 N7 C24 -0.9(2)
C20 N6 N7 C25 -170.7(2)
C30 C25 N7 C24 -143.6(2)
C26 C25 N7 C24 36.1(4)
C30 C25 N7 N6 23.9(3)
C26 C25 N7 N6 -156.4(2)
O2 C23 N8 C24 -178.8(2)
N9 C23 N8 C24 0.6(3)
N7 C24 N8 C23 176.8(2)
C21 C24 N8 C23 -2.5(3)
N8 C23 N9 C22 1.6(4)
O2 C23 N9 C22 -178.93(19)
N8 C23 N9 C31 -175.5(2)
O2 C23 N9 C31 4.0(3)
N10 C22 N9 C23 178.4(2)
C21 C22 N9 C23 -1.8(3)
N10 C22 N9 C31 -4.4(4)
C21 C22 N9 C31 175.3(2)
C36 C31 N9 C23 -86.5(3)
C32 C31 N9 C23 93.2(3)
C36 C31 N9 C22 96.3(2)
C32 C31 N9 C22 -84.0(3)
